data_7233589
loop_
_publ_author_name
'Yulia A. Getmanenko'
'Shin-Woong Kang'
'Naresh Shakya'
'Chandra Pokhrel'
'Scott D. Bunge'
'Satyendra Kumar'
'Brett D. Ellman'
'Robert J. Twieg'

_publ_section_title
;
 5,5'-Bis-(alkylpyridinyl)-2,2'-bithiophenes: synthesis, liquid
 crystalline behaviour and charge transport
;
_journal_name_full 'Journal of Materials Chemistry C'
_journal_page_first 256
_journal_page_last 271
_journal_paper_doi 10.1039/C3TC31522C
_journal_volume 2
_journal_year 2014
_chemical_formula_sum 'C38 H52 N2 S2'
_chemical_formula_weight 600.94
_chemical_name_common 5,5Bis(5ndecylpyridin-2-yl)2,2-bithiophene
_space_group_IT_number 2
_space_group_name_Hall '-P 1'
_space_group_name_H-M_alt 'P -1'
_symmetry_cell_setting triclinic
_symmetry_space_group_name_H-M 'P -1'
_atom_sites_solution_hydrogens geom
_atom_sites_solution_primary direct
_atom_sites_solution_secondary difmap
_cell_angle_alpha 95.841(11)
_cell_angle_beta 91.877(10)
_cell_angle_gamma 100.404(11)
_cell_formula_units_Z 1
_cell_length_a 6.073(4)
_cell_length_b 11.566(7)
_cell_length_c 12.264(7)
_cell_measurement_reflns_used 2166
_cell_measurement_temperature 100(2)
_cell_measurement_theta_max 30.51
_cell_measurement_theta_min 3.42
_cell_volume 841.7(9)
_computing_cell_refinement 'Bruker SMART'
_computing_data_collection 'Bruker SMART'
_computing_data_reduction 'Bruker SAINT'
_computing_molecular_graphics 'Bruker SHELXTL'
_computing_publication_material 'Bruker SHELXTL'
_computing_structure_refinement 'SHELXL-97 (Sheldrick, 1997)'
_computing_structure_solution 'SHELXS-97 (Sheldrick, 1990)'
_diffrn_ambient_temperature 100(2)
_diffrn_measured_fraction_theta_full 0.988
_diffrn_measured_fraction_theta_max 0.988
_diffrn_measurement_device_type 'CCD area detector'
_diffrn_measurement_method 'phi and omega scans'
_diffrn_radiation_monochromator graphite
_diffrn_radiation_source 'fine-focus sealed tube'
_diffrn_radiation_type MoK\a
_diffrn_radiation_wavelength 0.71073
_diffrn_reflns_av_R_equivalents 0.1428
_diffrn_reflns_av_sigmaI/netI 0.1310
_diffrn_reflns_limit_h_max 7
_diffrn_reflns_limit_h_min -7
_diffrn_reflns_limit_k_max 13
_diffrn_reflns_limit_k_min -13
_diffrn_reflns_limit_l_max 14
_diffrn_reflns_limit_l_min -14
_diffrn_reflns_number 5841
_diffrn_reflns_theta_full 25.05
_diffrn_reflns_theta_max 25.05
_diffrn_reflns_theta_min 1.67
_exptl_absorpt_coefficient_mu 0.187
_exptl_absorpt_correction_T_max 0.9601
_exptl_absorpt_correction_T_min 0.9206
_exptl_absorpt_correction_type multi-scan
_exptl_absorpt_process_details SADABS
_exptl_crystal_colour yellow
_exptl_crystal_density_diffrn 1.186
_exptl_crystal_density_meas ?
_exptl_crystal_density_method 'not measured'
_exptl_crystal_description block
_exptl_crystal_F_000 326
_exptl_crystal_size_max 0.45
_exptl_crystal_size_mid 0.31
_exptl_crystal_size_min 0.22
_refine_diff_density_max 0.617
_refine_diff_density_min -0.571
_refine_diff_density_rms 0.081
_refine_ls_extinction_method none
_refine_ls_goodness_of_fit_ref 0.906
_refine_ls_hydrogen_treatment constr
_refine_ls_matrix_type full
_refine_ls_number_parameters 191
_refine_ls_number_reflns 2950
_refine_ls_number_restraints 0
_refine_ls_restrained_S_all 0.906
_refine_ls_R_factor_all 0.1105
_refine_ls_R_factor_gt 0.0624
_refine_ls_shift/su_max 0.000
_refine_ls_shift/su_mean 0.000
_refine_ls_structure_factor_coef Fsqd
_refine_ls_weighting_details 'calc w=1/[\s^2^(Fo^2^)+(0.1000P)^2^+0.7581P] where P=(Fo^2^+2Fc^2^)/3'
_refine_ls_weighting_scheme calc
_refine_ls_wR_factor_gt 0.1540
_refine_ls_wR_factor_ref 0.1810
_reflns_number_gt 2089
_reflns_number_total 2950
_reflns_threshold_expression >2sigma(I)
_cod_data_source_file 1000003.cif
_cod_data_source_block PCOD1000003
_cod_depositor_comments
;
The following automatic conversions were performed:

data item '_exptl_absorpt_correction_type' value 'MULTI-SCAN' was
changed to 'multi-scan' in accordance with the built-in table derived
from the CIF Core dictionary named 'cif_core.dic' version 2.4.5 last
updated on 2014-11-21.

data item '_symmetry_cell_setting' value 'Triclinic' was changed to
'triclinic' in accordance with the built-in table derived from the
CIF Core dictionary named 'cif_core.dic' version 2.4.5 last updated
on 2014-11-21.

data item '_exptl_crystal_density_meas' value 'not measured' was
changed to '?' -- the value is perceived as not measured.

Automatic conversion script
Id: cif_fix_values 6909 2019-04-08 15:41:33Z antanas 
;
_cod_original_sg_symbol_H-M P-1
_cod_database_code 7233589

loop_
_symmetry_equiv_pos_as_xyz
'x, y, z'
'-x, -y, -z'

loop_
_atom_site_label
_atom_site_type_symbol
_atom_site_fract_x
_atom_site_fract_y
_atom_site_fract_z
_atom_site_U_iso_or_equiv
_atom_site_adp_type
_atom_site_occupancy
_atom_site_symmetry_multiplicity
_atom_site_calc_flag
_atom_site_refinement_flags
_atom_site_disorder_assembly
_atom_site_disorder_group
C1 C -0.4145(5) 0.5259(2) 0.0430(3) 0.0163(7) Uani 1 1 d . . .
S1 S -0.47097(13) 0.52668(7) 0.18102(7) 0.0171(3) Uani 1 1 d . . .
C6 C 0.0831(5) 0.6685(3) 0.3793(3) 0.0211(7) Uani 1 1 d . . .
H6 H 0.1986 0.6876 0.3302 0.025 Uiso 1 1 calc R . .
C2 C -0.1958(5) 0.5790(3) 0.0304(3) 0.0175(7) Uani 1 1 d . . .
H2 H -0.1339 0.5886 -0.0390 0.021 Uiso 1 1 calc R . .
C3 C -0.0737(5) 0.6177(3) 0.1318(3) 0.0182(7) Uani 1 1 d . . .
H3 H 0.0795 0.6552 0.1375 0.022 Uiso 1 1 calc R . .
C4 C -0.1988(5) 0.5955(2) 0.2213(3) 0.0165(7) Uani 1 1 d . . .
C5 C -0.1339(5) 0.6205(2) 0.3391(3) 0.0171(7) Uani 1 1 d . . .
N1 N -0.3002(4) 0.5910(2) 0.4070(2) 0.0217(7) Uani 1 1 d . . .
C7 C -0.2504(5) 0.6098(3) 0.5154(3) 0.0209(7) Uani 1 1 d . . .
H7 H -0.3682 0.5881 0.5626 0.025 Uiso 1 1 calc R . .
C8 C -0.0391(5) 0.6588(2) 0.5643(3) 0.0170(7) Uani 1 1 d . . .
C9 C 0.1298(5) 0.6882(3) 0.4917(3) 0.0197(7) Uani 1 1 d . . .
H9 H 0.2777 0.7219 0.5197 0.024 Uiso 1 1 calc R . .
C10 C -0.0040(5) 0.6760(3) 0.6876(3) 0.0199(7) Uani 1 1 d . . .
H10A H -0.0433 0.5977 0.7150 0.024 Uiso 1 1 calc R . .
H10B H -0.1109 0.7248 0.7174 0.024 Uiso 1 1 calc R . .
C11 C 0.2284(5) 0.7330(3) 0.7341(3) 0.0185(7) Uani 1 1 d . . .
H11A H 0.2704 0.8109 0.7061 0.022 Uiso 1 1 calc R . .
H11B H 0.3359 0.6832 0.7069 0.022 Uiso 1 1 calc R . .
C12 C 0.2513(5) 0.7507(3) 0.8586(3) 0.0184(7) Uani 1 1 d . . .
H12A H 0.2137 0.6727 0.8868 0.022 Uiso 1 1 calc R . .
H12B H 0.1414 0.7989 0.8861 0.022 Uiso 1 1 calc R . .
C13 C 0.4849(5) 0.8112(3) 0.9043(3) 0.0193(7) Uani 1 1 d . . .
H13A H 0.5937 0.7616 0.8783 0.023 Uiso 1 1 calc R . .
H13B H 0.5241 0.8878 0.8738 0.023 Uiso 1 1 calc R . .
C14 C 0.5114(5) 0.8336(3) 1.0289(3) 0.0188(7) Uani 1 1 d . . .
H14A H 0.4036 0.8836 1.0554 0.023 Uiso 1 1 calc R . .
H14B H 0.4729 0.7572 1.0599 0.023 Uiso 1 1 calc R . .
C15 C 0.7464(5) 0.8938(3) 1.0717(3) 0.0189(7) Uani 1 1 d . . .
H15A H 0.8537 0.8441 1.0440 0.023 Uiso 1 1 calc R . .
H15B H 0.7837 0.9704 1.0409 0.023 Uiso 1 1 calc R . .
C16 C 0.7791(5) 0.9162(3) 1.1960(3) 0.0202(7) Uani 1 1 d . . .
H16A H 0.6779 0.9695 1.2237 0.024 Uiso 1 1 calc R . .
H16B H 0.7356 0.8403 1.2274 0.024 Uiso 1 1 calc R . .
C17 C 1.0182(5) 0.9710(3) 1.2359(3) 0.0221(8) Uani 1 1 d . . .
H17A H 1.0635 1.0449 1.2014 0.027 Uiso 1 1 calc R . .
H17B H 1.1180 0.9160 1.2104 0.027 Uiso 1 1 calc R . .
C18 C 1.0545(5) 0.9995(3) 1.3599(3) 0.0219(8) Uani 1 1 d . . .
H18A H 0.9545 1.0541 1.3858 0.026 Uiso 1 1 calc R . .
H18B H 1.0116 0.9256 1.3946 0.026 Uiso 1 1 calc R . .
C19 C 1.2944(6) 1.0551(3) 1.3970(3) 0.0340(9) Uani 1 1 d . . .
H19A H 1.3408 1.1264 1.3604 0.051 Uiso 1 1 calc R . .
H19B H 1.3931 0.9986 1.3779 0.051 Uiso 1 1 calc R . .
H19C H 1.3043 1.0763 1.4766 0.051 Uiso 1 1 calc R . .

loop_
_atom_site_aniso_label
_atom_site_aniso_U_11
_atom_site_aniso_U_22
_atom_site_aniso_U_33
_atom_site_aniso_U_23
_atom_site_aniso_U_13
_atom_site_aniso_U_12
C1 0.0206(16) 0.0129(15) 0.0164(18) 0.0001(12) 0.0002(13) 0.0064(12)
S1 0.0166(4) 0.0176(4) 0.0168(5) -0.0005(3) 0.0006(3) 0.0038(3)
C6 0.0184(16) 0.0223(16) 0.022(2) 0.0002(14) 0.0036(14) 0.0043(13)
C2 0.0226(16) 0.0158(15) 0.0153(18) 0.0003(13) 0.0028(13) 0.0067(13)
C3 0.0185(16) 0.0170(15) 0.0196(19) 0.0003(13) -0.0007(13) 0.0062(12)
C4 0.0169(15) 0.0117(14) 0.0205(19) -0.0028(13) -0.0013(13) 0.0049(12)
C5 0.0176(16) 0.0097(14) 0.024(2) -0.0009(13) 0.0035(14) 0.0027(12)
N1 0.0193(14) 0.0230(14) 0.0212(17) -0.0029(12) 0.0002(12) 0.0031(11)
C7 0.0187(16) 0.0250(17) 0.0174(19) 0.0015(14) 0.0034(13) 0.0000(13)
C8 0.0192(16) 0.0108(14) 0.0208(19) -0.0019(13) -0.0009(14) 0.0045(12)
C9 0.0157(16) 0.0216(16) 0.0196(19) -0.0040(13) -0.0033(13) 0.0018(13)
C10 0.0182(16) 0.0184(16) 0.0218(19) -0.0022(13) 0.0007(13) 0.0025(12)
C11 0.0183(16) 0.0157(15) 0.0212(19) 0.0004(13) 0.0011(13) 0.0034(12)
C12 0.0190(16) 0.0178(15) 0.0185(19) -0.0012(13) 0.0030(13) 0.0050(13)
C13 0.0190(16) 0.0148(15) 0.023(2) 0.0001(13) -0.0002(14) 0.0026(12)
C14 0.0197(17) 0.0160(15) 0.0203(19) -0.0008(13) -0.0008(13) 0.0041(13)
C15 0.0202(16) 0.0164(15) 0.0193(19) -0.0004(13) 0.0003(13) 0.0032(13)
C16 0.0232(17) 0.0178(16) 0.0203(19) 0.0004(13) 0.0010(14) 0.0068(13)
C17 0.0221(17) 0.0253(17) 0.0198(19) 0.0016(14) 0.0008(14) 0.0072(14)
C18 0.0195(16) 0.0241(17) 0.022(2) -0.0004(14) 0.0006(14) 0.0053(13)
C19 0.0279(19) 0.052(2) 0.021(2) -0.0015(17) -0.0035(15) 0.0077(17)

loop_
_atom_type_symbol
_atom_type_description
_atom_type_scat_dispersion_real
_atom_type_scat_dispersion_imag
_atom_type_scat_source
C C 0.0033 0.0016 'International Tables Vol C Tables 4.2.6.8 and 6.1.1.4'
H H 0.0000 0.0000 'International Tables Vol C Tables 4.2.6.8 and 6.1.1.4'
N N 0.0061 0.0033 'International Tables Vol C Tables 4.2.6.8 and 6.1.1.4'
S S 0.1246 0.1234 'International Tables Vol C Tables 4.2.6.8 and 6.1.1.4'

loop_
_geom_angle_atom_site_label_1
_geom_angle_atom_site_label_2
_geom_angle_atom_site_label_3
_geom_angle
_geom_angle_site_symmetry_1
_geom_angle_site_symmetry_3
C2 C1 C1 127.6(4) . 2_465
C2 C1 S1 111.0(2) . .
C1 C1 S1 121.4(3) 2_465 .
C4 S1 C1 91.87(15) . .
C9 C6 C5 119.4(3) . .
C9 C6 H6 120.3 . .
C5 C6 H6 120.3 . .
C1 C2 C3 112.8(3) . .
C1 C2 H2 123.6 . .
C3 C2 H2 123.6 . .
C4 C3 C2 113.3(3) . .
C4 C3 H3 123.4 . .
C2 C3 H3 123.4 . .
C3 C4 C5 129.9(3) . .
C3 C4 S1 111.1(2) . .
C5 C4 S1 119.0(2) . .
N1 C5 C6 121.5(3) . .
N1 C5 C4 115.3(3) . .
C6 C5 C4 123.2(3) . .
C7 N1 C5 118.0(3) . .
N1 C7 C8 125.1(3) . .
N1 C7 H7 117.4 . .
C8 C7 H7 117.4 . .
C7 C8 C9 115.5(3) . .
C7 C8 C10 120.2(3) . .
C9 C8 C10 124.3(3) . .
C6 C9 C8 120.5(3) . .
C6 C9 H9 119.8 . .
C8 C9 H9 119.8 . .
C8 C10 C11 116.9(3) . .
C8 C10 H10A 108.1 . .
C11 C10 H10A 108.1 . .
C8 C10 H10B 108.1 . .
C11 C10 H10B 108.1 . .
H10A C10 H10B 107.3 . .
C10 C11 C12 114.3(3) . .
C10 C11 H11A 108.7 . .
C12 C11 H11A 108.7 . .
C10 C11 H11B 108.7 . .
C12 C11 H11B 108.7 . .
H11A C11 H11B 107.6 . .
C11 C12 C13 113.7(3) . .
C11 C12 H12A 108.8 . .
C13 C12 H12A 108.8 . .
C11 C12 H12B 108.8 . .
C13 C12 H12B 108.8 . .
H12A C12 H12B 107.7 . .
C14 C13 C12 115.0(3) . .
C14 C13 H13A 108.5 . .
C12 C13 H13A 108.5 . .
C14 C13 H13B 108.5 . .
C12 C13 H13B 108.5 . .
H13A C13 H13B 107.5 . .
C15 C14 C13 113.6(3) . .
C15 C14 H14A 108.8 . .
C13 C14 H14A 108.8 . .
C15 C14 H14B 108.8 . .
C13 C14 H14B 108.8 . .
H14A C14 H14B 107.7 . .
C16 C15 C14 114.9(3) . .
C16 C15 H15A 108.5 . .
C14 C15 H15A 108.5 . .
C16 C15 H15B 108.5 . .
C14 C15 H15B 108.5 . .
H15A C15 H15B 107.5 . .
C17 C16 C15 113.5(3) . .
C17 C16 H16A 108.9 . .
C15 C16 H16A 108.9 . .
C17 C16 H16B 108.9 . .
C15 C16 H16B 108.9 . .
H16A C16 H16B 107.7 . .
C16 C17 C18 114.8(3) . .
C16 C17 H17A 108.6 . .
C18 C17 H17A 108.6 . .
C16 C17 H17B 108.6 . .
C18 C17 H17B 108.6 . .
H17A C17 H17B 107.5 . .
C19 C18 C17 113.5(3) . .
C19 C18 H18A 108.9 . .
C17 C18 H18A 108.9 . .
C19 C18 H18B 108.9 . .
C17 C18 H18B 108.9 . .
H18A C18 H18B 107.7 . .
C18 C19 H19A 109.5 . .
C18 C19 H19B 109.5 . .
H19A C19 H19B 109.5 . .
C18 C19 H19C 109.5 . .
H19A C19 H19C 109.5 . .
H19B C19 H19C 109.5 . .

loop_
_geom_bond_atom_site_label_1
_geom_bond_atom_site_label_2
_geom_bond_distance
_geom_bond_site_symmetry_2
C1 C2 1.379(4) .
C1 C1 1.458(6) 2_465
C1 S1 1.737(3) .
S1 C4 1.732(3) .
C6 C9 1.386(5) .
C6 C5 1.387(4) .
C6 H6 0.9500 .
C2 C3 1.416(4) .
C2 H2 0.9500 .
C3 C4 1.374(5) .
C3 H3 0.9500 .
C4 C5 1.471(5) .
C5 N1 1.348(4) .
N1 C7 1.340(4) .
C7 C8 1.394(4) .
C7 H7 0.9500 .
C8 C9 1.398(5) .
C8 C10 1.508(5) .
C9 H9 0.9500 .
C10 C11 1.512(4) .
C10 H10A 0.9900 .
C10 H10B 0.9900 .
C11 C12 1.518(4) .
C11 H11A 0.9900 .
C11 H11B 0.9900 .
C12 C13 1.525(4) .
C12 H12A 0.9900 .
C12 H12B 0.9900 .
C13 C14 1.522(4) .
C13 H13A 0.9900 .
C13 H13B 0.9900 .
C14 C15 1.521(4) .
C14 H14A 0.9900 .
C14 H14B 0.9900 .
C15 C16 1.521(4) .
C15 H15A 0.9900 .
C15 H15B 0.9900 .
C16 C17 1.519(4) .
C16 H16A 0.9900 .
C16 H16B 0.9900 .
C17 C18 1.523(5) .
C17 H17A 0.9900 .
C17 H17B 0.9900 .
C18 C19 1.517(5) .
C18 H18A 0.9900 .
C18 H18B 0.9900 .
C19 H19A 0.9800 .
C19 H19B 0.9800 .
C19 H19C 0.9800 .
